data_4128965
loop_
_publ_author_name
'Hua, Bin'
'Shao, Li'
'Zhang, Zhihua'
'Liu, Jiyong'
'Huang, Feihe'

_publ_section_title
;
 Cooperative Silver Ion-Pair Recognition by Peralkylated Pillar[5]arenes.
;
_journal_issue 38
_journal_name_full 'Journal of the American Chemical Society'
_journal_page_first 15008
_journal_page_last 15012
_journal_paper_doi 10.1021/jacs.9b08257
_journal_volume 141
_journal_year 2019
_chemical_formula_moiety 'Ag2 C4 F6 O4, C65 H90 O10'
_chemical_formula_sum 'C69 H90 Ag2 F6 O14'
_chemical_formula_weight 1473.14
_space_group_crystal_system triclinic
_space_group_IT_number 2
_space_group_name_Hall '-P 1'
_space_group_name_H-M_alt 'P -1'
_atom_sites_solution_hydrogens geom
_atom_sites_solution_primary dual
_audit_creation_date 2019-09-02
_audit_creation_method
;
Olex2 1.2
(compiled 2018.05.29 svn.r3508 for OlexSys, GUI svn.r5506)
;
_cell_angle_alpha 104.4020(10)
_cell_angle_beta 94.9610(10)
_cell_angle_gamma 111.9960(10)
_cell_formula_units_Z 2
_cell_length_a 12.1081(3)
_cell_length_b 14.8255(3)
_cell_length_c 21.7369(5)
_cell_measurement_reflns_used 9896
_cell_measurement_temperature 170(2)
_cell_measurement_theta_max 30.69
_cell_measurement_theta_min 2.42
_cell_volume 3433.43(14)
_computing_cell_refinement 'SAINT V8.38A (?, 2016)'
_computing_data_reduction 'SAINT V8.38A (?, 2016)'
_computing_molecular_graphics 'Olex2 (Dolomanov et al., 2009)'
_computing_publication_material 'Olex2 (Dolomanov et al., 2009)'
_computing_structure_refinement 'ShelXL (Sheldrick, 2015)'
_computing_structure_solution 'ShelXT (Sheldrick, 2015)'
_diffrn_ambient_temperature 170.0
_diffrn_measured_fraction_theta_full 0.997
_diffrn_measured_fraction_theta_max 0.997
_diffrn_measurement_device_type 'Bruker APEX-II CCD'
_diffrn_measurement_method '\f and \w scans'
_diffrn_radiation_type MoK\a
_diffrn_radiation_wavelength 0.71073
_diffrn_reflns_av_R_equivalents 0.0444
_diffrn_reflns_av_unetI/netI 0.0404
_diffrn_reflns_Laue_measured_fraction_full 0.997
_diffrn_reflns_Laue_measured_fraction_max 0.997
_diffrn_reflns_limit_h_max 13
_diffrn_reflns_limit_h_min -14
_diffrn_reflns_limit_k_max 17
_diffrn_reflns_limit_k_min -17
_diffrn_reflns_limit_l_max 25
_diffrn_reflns_limit_l_min -25
_diffrn_reflns_number 42841
_diffrn_reflns_point_group_measured_fraction_full 0.997
_diffrn_reflns_point_group_measured_fraction_max 0.997
_diffrn_reflns_theta_full 24.406
_diffrn_reflns_theta_max 24.406
_diffrn_reflns_theta_min 2.422
_diffrn_standards_number 0
_exptl_absorpt_coefficient_mu 0.649
_exptl_absorpt_correction_T_max 0.7465
_exptl_absorpt_correction_T_min 0.6960
_exptl_absorpt_correction_type multi-scan
_exptl_absorpt_process_details
;
SADABS-2016/2 (Bruker,2016/2) was used for absorption correction.
wR2(int) was 0.0808 before and 0.0662 after correction.
The Ratio of minimum to maximum transmission is 0.9324.
The \l/2 correction factor is Not present.
;
_exptl_crystal_colour colourless
_exptl_crystal_colour_primary colourless
_exptl_crystal_density_diffrn 1.425
_exptl_crystal_description block
_exptl_crystal_F_000 1528
_exptl_crystal_size_max 0.368
_exptl_crystal_size_mid 0.204
_exptl_crystal_size_min 0.158
_refine_diff_density_max 2.954
_refine_diff_density_min -1.627
_refine_diff_density_rms 0.087
_refine_ls_extinction_method none
_refine_ls_goodness_of_fit_ref 1.045
_refine_ls_hydrogen_treatment constr
_refine_ls_matrix_type full
_refine_ls_number_parameters 844
_refine_ls_number_reflns 11238
_refine_ls_number_restraints 0
_refine_ls_restrained_S_all 1.045
_refine_ls_R_factor_all 0.0786
_refine_ls_R_factor_gt 0.0687
_refine_ls_shift/su_max 0.001
_refine_ls_shift/su_mean 0.000
_refine_ls_structure_factor_coef Fsqd
_refine_ls_weighting_details 'w=1/[\s^2^(Fo^2^)+(0.0844P)^2^+10.4128P] where P=(Fo^2^+2Fc^2^)/3'
_refine_ls_weighting_scheme calc
_refine_ls_wR_factor_gt 0.1790
_refine_ls_wR_factor_ref 0.1888
_reflns_Friedel_coverage 0.000
_reflns_number_gt 9477
_reflns_number_total 11238
_reflns_threshold_expression 'I > 2\s(I)'
_cod_data_source_file ja9b08257_si_003.cif
_cod_data_source_block 181127_hb_pp5ag_0m
_cod_original_cell_volume 3433.42(14)
_cod_database_code 4128965
_shelx_shelxl_version_number 2016/6
_shelx_space_group_comment
;
The symmetry employed for this shelxl refinement is uniquely defined
by the following loop, which should always be used as a source of
symmetry information in preference to the above space-group names.
They are only intended as comments.
;
_shelx_estimated_absorpt_t_max 0.904
_shelx_estimated_absorpt_t_min 0.796
_olex2_refinement_description
;
1. Fixed Uiso
 At 1.2 times of:
  All C(H) groups, All C(H,H) groups
 At 1.5 times of:
  All C(H,H,H) groups
2. Uiso/Uaniso restraints and constraints
Uanis(Ag2) = Uanis(Ag2A)
3. Others
 Sof(Ag1A)=1-FVAR(1)
 Sof(Ag1)=FVAR(1)
 Sof(Ag2A)=1-FVAR(2)
 Sof(Ag2)=FVAR(2)
4.a Secondary CH2 refined with riding coordinates:
 C1(H1A,H1B), C8(H8A,H8B), C9(H9A,H9B), C11(H11A,H11B), C12(H12A,H12B),
 C14(H14A,H14B), C21(H21A,H21B), C22(H22A,H22B), C24(H24A,H24B), C25(H25A,H25B),
  C27(H27A,H27B), C34(H34A,H34B), C35(H35A,H35B), C37(H37A,H37B), C38(H38A,
 H38B), C40(H40A,H40B), C47(H47A,H47B), C48(H48A,H48B), C50(H50A,H50B),
 C51(H51A,H51B), C53(H53A,H53B), C60(H60A,H60B), C61(H61A,H61B), C63(H63A,H63B),
  C64(H64A,H64B)
4.b Aromatic/amide H refined with riding coordinates:
 C3(H3), C6(H6), C16(H16), C19(H19), C29(H29), C32(H32), C42(H42), C45(H45),
 C55(H55), C58(H58)
4.c Idealised Me refined as rotating group:
 C10(H10A,H10B,H10C), C13(H13A,H13B,H13C), C23(H23A,H23B,H23C), C26(H26A,H26B,
 H26C), C36(H36A,H36B,H36C), C39(H39A,H39B,H39C), C49(H49A,H49B,H49C), C52(H52A,
 H52B,H52C), C62(H62A,H62B,H62C), C65(H65A,H65B,H65C)
;
_olex2_submission_special_instructions 'No special instructions were received'

loop_
_space_group_symop_operation_xyz
'x, y, z'
'-x, -y, -z'

loop_
_atom_site_label
_atom_site_type_symbol
_atom_site_fract_x
_atom_site_fract_y
_atom_site_fract_z
_atom_site_U_iso_or_equiv
_atom_site_adp_type
_atom_site_occupancy
_atom_site_site_symmetry_order
_atom_site_calc_flag
_atom_site_refinement_flags_posn
_atom_site_refinement_flags_occupancy
_atom_site_disorder_assembly
_atom_site_disorder_group
F1 F 0.8189(5) 0.8580(3) 0.3980(2) 0.1039(16) Uani 1 1 d . . . .
F2 F 0.8045(6) 0.8688(3) 0.3044(2) 0.122(2) Uani 1 1 d . . . .
F3 F 0.6492(4) 0.8090(3) 0.3417(3) 0.1047(15) Uani 1 1 d . . . .
F4 F 0.7371(5) 0.1928(4) 0.1377(3) 0.130(2) Uani 1 1 d . . . .
F5 F 0.5619(4) 0.1527(4) 0.1470(4) 0.195(4) Uani 1 1 d . . . .
F6 F 0.6931(7) 0.1581(4) 0.2161(2) 0.143(3) Uani 1 1 d . . . .
O11 O 0.7422(7) 0.6717(4) 0.2541(2) 0.115(2) Uani 1 1 d . . . .
O12 O 0.7580(4) 0.6577(3) 0.35198(18) 0.0642(11) Uani 1 1 d . . . .
O13 O 0.7034(8) 0.3659(4) 0.1741(2) 0.127(3) Uani 1 1 d . . . .
O14 O 0.7013(4) 0.3413(3) 0.26934(18) 0.0649(11) Uani 1 1 d . . . .
C66 C 0.7498(4) 0.7015(4) 0.3118(2) 0.0441(11) Uani 1 1 d . . . .
C67 C 0.7579(5) 0.8094(4) 0.3380(2) 0.0474(12) Uani 1 1 d . . . .
C68 C 0.6915(4) 0.3152(4) 0.2109(2) 0.0429(11) Uani 1 1 d . . . .
C69 C 0.6667(5) 0.2043(4) 0.1782(2) 0.0470(12) Uani 1 1 d . . . .
Ag1 Ag 0.6567(3) 0.50401(15) 0.19868(6) 0.0862(11) Uani 0.371(3) 1 d . P A 1
Ag2 Ag 0.73707(5) 0.49693(3) 0.32876(2) 0.05774(18) Uani 0.9488(10) 1 d . P A 1
Ag1A Ag 0.75935(14) 0.52967(6) 0.20185(4) 0.0630(4) Uani 0.629(3) 1 d . P A 2
Ag2A Ag 0.8122(9) 0.5264(7) 0.3070(4) 0.05774(18) Uani 0.0512(10) 1 d . P A 2
O1 O 0.6579(3) 0.2608(2) 0.40988(16) 0.0412(7) Uani 1 1 d . . . .
O2 O 0.4581(3) 0.5388(2) 0.40113(14) 0.0346(7) Uani 1 1 d . . . .
O3 O 1.0257(3) 0.3921(2) 0.31351(15) 0.0379(7) Uani 1 1 d . . . .
O4 O 0.9338(3) 0.6744(2) 0.49718(15) 0.0422(8) Uani 1 1 d . . . .
O5 O 0.9729(3) 0.4040(2) 0.08716(14) 0.0373(7) Uani 1 1 d . . . .
O6 O 1.0832(3) 0.7450(2) 0.29728(14) 0.0385(7) Uani 1 1 d . . . .
O7 O 0.4959(3) 0.2642(2) 0.00787(15) 0.0373(7) Uani 1 1 d . . . .
O8 O 0.7815(3) 0.6792(2) 0.10488(14) 0.0334(6) Uani 1 1 d . . . .
O9 O 0.3117(3) 0.1808(2) 0.21587(14) 0.0448(8) Uani 1 1 d . . . .
O10 O 0.3853(3) 0.5457(2) 0.16719(15) 0.0423(8) Uani 1 1 d . . . .
C1 C 0.3263(4) 0.3407(3) 0.32065(19) 0.0291(9) Uani 1 1 d . . . .
H1A H 0.284270 0.382711 0.340917 0.035 Uiso 1 1 calc R . . .
H1B H 0.274348 0.268475 0.315567 0.035 Uiso 1 1 calc R . . .
C2 C 0.4463(4) 0.3720(3) 0.36529(18) 0.0278(8) Uani 1 1 d . . . .
C3 C 0.4952(4) 0.3009(3) 0.36737(19) 0.0301(9) Uani 1 1 d . . . .
H3 H 0.450789 0.231856 0.341550 0.036 Uiso 1 1 calc R . . .
C4 C 0.6066(4) 0.3286(3) 0.4061(2) 0.0296(9) Uani 1 1 d . . . .
C5 C 0.6737(4) 0.4298(3) 0.44459(19) 0.0282(8) Uani 1 1 d . . . .
C6 C 0.6238(4) 0.5011(3) 0.44300(18) 0.0280(8) Uani 1 1 d . . . .
H6 H 0.667558 0.570117 0.469045 0.034 Uiso 1 1 calc R . . .
C7 C 0.5117(4) 0.4726(3) 0.40412(19) 0.0273(8) Uani 1 1 d . . . .
C8 C 0.6043(5) 0.1626(4) 0.3629(3) 0.0508(12) Uani 1 1 d . . . .
H8A H 0.598183 0.169574 0.318748 0.061 Uiso 1 1 calc R . . .
H8B H 0.521320 0.124331 0.368915 0.061 Uiso 1 1 calc R . . .
C9 C 0.6830(6) 0.1054(4) 0.3710(3) 0.0651(16) Uani 1 1 d . . . .
H9A H 0.655974 0.043381 0.333154 0.078 Uiso 1 1 calc R . . .
H9B H 0.768203 0.149201 0.371332 0.078 Uiso 1 1 calc R . . .
C10 C 0.6788(6) 0.0750(5) 0.4311(4) 0.078(2) Uani 1 1 d . . . .
H10A H 0.595656 0.027954 0.429832 0.118 Uiso 1 1 calc GR . . .
H10B H 0.704261 0.135799 0.468752 0.118 Uiso 1 1 calc GR . . .
H10C H 0.733701 0.041003 0.434294 0.118 Uiso 1 1 calc GR . . .
C11 C 0.5211(4) 0.6420(3) 0.4418(2) 0.0309(9) Uani 1 1 d . . . .
H11A H 0.602143 0.673354 0.431351 0.037 Uiso 1 1 calc R . . .
H11B H 0.532256 0.644256 0.487888 0.037 Uiso 1 1 calc R . . .
C12 C 0.4451(4) 0.6989(3) 0.4296(2) 0.0382(10) Uani 1 1 d . . . .
H12A H 0.364572 0.667023 0.440447 0.046 Uiso 1 1 calc R . . .
H12B H 0.432355 0.694088 0.383104 0.046 Uiso 1 1 calc R . . .
C13 C 0.5070(5) 0.8106(4) 0.4702(3) 0.0543(13) Uani 1 1 d . . . .
H13A H 0.455754 0.845828 0.461826 0.081 Uiso 1 1 calc GR . . .
H13B H 0.585875 0.842640 0.458786 0.081 Uiso 1 1 calc GR . . .
H13C H 0.519107 0.815444 0.516310 0.081 Uiso 1 1 calc GR . . .
C14 C 0.7994(4) 0.4656(3) 0.4842(2) 0.0317(9) Uani 1 1 d . . . .
H14A H 0.806689 0.408705 0.497728 0.038 Uiso 1 1 calc R . . .
H14B H 0.812542 0.521816 0.523740 0.038 Uiso 1 1 calc R . . .
C15 C 0.8952(3) 0.5024(3) 0.44502(19) 0.0279(9) Uani 1 1 d . . . .
C16 C 0.9193(4) 0.4308(3) 0.3998(2) 0.0309(9) Uani 1 1 d . . . .
H16 H 0.879631 0.360586 0.396565 0.037 Uiso 1 1 calc R . . .
C17 C 0.9995(4) 0.4594(3) 0.35969(19) 0.0301(9) Uani 1 1 d . . . .
C18 C 1.0593(3) 0.5623(3) 0.36373(19) 0.0272(8) Uani 1 1 d . . . .
C19 C 1.0358(4) 0.6337(3) 0.4090(2) 0.0310(9) Uani 1 1 d . . . .
H19 H 1.075770 0.703959 0.412334 0.037 Uiso 1 1 calc R . . .
C20 C 0.9555(4) 0.6053(3) 0.4497(2) 0.0320(9) Uani 1 1 d . . . .
C21 C 0.9804(5) 0.2886(3) 0.3129(2) 0.0419(11) Uani 1 1 d . . . .
H21A H 0.891365 0.261421 0.310284 0.050 Uiso 1 1 calc R . . .
H21B H 1.018764 0.283222 0.353105 0.050 Uiso 1 1 calc R . . .
C22 C 1.0095(4) 0.2284(3) 0.2547(2) 0.0394(10) Uani 1 1 d . . . .
H22A H 0.962730 0.227801 0.214803 0.047 Uiso 1 1 calc R . . .
H22B H 1.096979 0.262802 0.254490 0.047 Uiso 1 1 calc R . . .
C23 C 0.9805(7) 0.1200(4) 0.2537(3) 0.077(2) Uani 1 1 d . . . .
H23A H 1.004642 0.085509 0.216089 0.115 Uiso 1 1 calc GR . . .
H23B H 0.892929 0.083961 0.250794 0.115 Uiso 1 1 calc GR . . .
H23C H 1.024953 0.119888 0.293523 0.115 Uiso 1 1 calc GR . . .
C24 C 0.9775(5) 0.7774(3) 0.4960(2) 0.0450(11) Uani 1 1 d . . . .
H24A H 0.937433 0.780533 0.455388 0.054 Uiso 1 1 calc R . . .
H24B H 1.066256 0.804726 0.497687 0.054 Uiso 1 1 calc R . . .
C25 C 0.9500(5) 0.8407(4) 0.5538(3) 0.0507(12) Uani 1 1 d . . . .
H25A H 0.997193 0.842181 0.593888 0.061 Uiso 1 1 calc R . . .
H25B H 0.977992 0.911698 0.552029 0.061 Uiso 1 1 calc R . . .
C26 C 0.8186(5) 0.8026(4) 0.5578(3) 0.0640(16) Uani 1 1 d . . . .
H26A H 0.770928 0.800668 0.518337 0.096 Uiso 1 1 calc GR . . .
H26B H 0.807768 0.848329 0.595572 0.096 Uiso 1 1 calc GR . . .
H26C H 0.791043 0.733681 0.562090 0.096 Uiso 1 1 calc GR . . .
C27 C 1.1475(3) 0.5940(3) 0.32005(19) 0.0285(8) Uani 1 1 d . . . .
H27A H 1.194149 0.551120 0.314808 0.034 Uiso 1 1 calc R . . .
H27B H 1.205964 0.665832 0.341005 0.034 Uiso 1 1 calc R . . .
C28 C 1.0852(3) 0.5843(3) 0.25355(19) 0.0271(8) Uani 1 1 d . . . .
C29 C 1.0594(4) 0.4985(3) 0.20148(19) 0.0288(9) Uani 1 1 d . . . .
H29 H 1.081619 0.445799 0.207551 0.035 Uiso 1 1 calc R . . .
C30 C 1.0015(4) 0.4885(3) 0.14034(19) 0.0289(9) Uani 1 1 d . . . .
C31 C 0.9697(3) 0.5654(3) 0.13027(19) 0.0271(8) Uani 1 1 d . . . .
C32 C 0.9972(4) 0.6519(3) 0.1826(2) 0.0309(9) Uani 1 1 d . . . .
H32 H 0.976729 0.705444 0.176450 0.037 Uiso 1 1 calc R . . .
C33 C 1.0539(4) 0.6613(3) 0.2435(2) 0.0288(9) Uani 1 1 d . . . .
C34 C 1.0030(5) 0.3244(3) 0.0984(2) 0.0407(11) Uani 1 1 d . . . .
H34A H 0.968792 0.304645 0.135221 0.049 Uiso 1 1 calc R . . .
H34B H 1.092427 0.348237 0.109294 0.049 Uiso 1 1 calc R . . .
C35 C 0.9507(5) 0.2341(4) 0.0376(2) 0.0469(12) Uani 1 1 d . . . .
H35A H 0.987794 0.253444 0.001423 0.056 Uiso 1 1 calc R . . .
H35B H 0.861892 0.212901 0.025653 0.056 Uiso 1 1 calc R . . .
C36 C 0.9760(6) 0.1455(4) 0.0490(3) 0.0576(14) Uani 1 1 d . . . .
H36A H 0.940986 0.086792 0.009662 0.086 Uiso 1 1 calc GR . . .
H36B H 0.939236 0.126672 0.084931 0.086 Uiso 1 1 calc GR . . .
H36C H 1.063983 0.166259 0.059839 0.086 Uiso 1 1 calc GR . . .
C37 C 1.0786(5) 0.8343(3) 0.2874(2) 0.0487(12) Uani 1 1 d . . . .
H37A H 0.993914 0.821506 0.270146 0.058 Uiso 1 1 calc R . . .
H37B H 1.129331 0.855673 0.255950 0.058 Uiso 1 1 calc R . . .
C38 C 1.1262(6) 0.9164(4) 0.3524(3) 0.0666(17) Uani 1 1 d . . . .
H38A H 1.117269 0.978225 0.347807 0.080 Uiso 1 1 calc R . . .
H38B H 1.076627 0.892382 0.383676 0.080 Uiso 1 1 calc R . . .
C39 C 1.2577(7) 0.9440(5) 0.3789(4) 0.097(3) Uani 1 1 d . . . .
H39A H 1.307306 0.967911 0.348188 0.145 Uiso 1 1 calc GR . . .
H39B H 1.266599 0.883707 0.385303 0.145 Uiso 1 1 calc GR . . .
H39C H 1.284688 0.998210 0.420473 0.145 Uiso 1 1 calc GR . . .
C40 C 0.9026(4) 0.5545(3) 0.06487(19) 0.0299(9) Uani 1 1 d . . . .
H40A H 0.930249 0.622177 0.057595 0.036 Uiso 1 1 calc R . . .
H40B H 0.922370 0.508708 0.030381 0.036 Uiso 1 1 calc R . . .
C41 C 0.7663(4) 0.5117(3) 0.06044(18) 0.0259(8) Uani 1 1 d . . . .
C42 C 0.6947(4) 0.4072(3) 0.03498(19) 0.0289(9) Uani 1 1 d . . . .
H42 H 0.731719 0.362582 0.018095 0.035 Uiso 1 1 calc R . . .
C43 C 0.5707(4) 0.3668(3) 0.03372(18) 0.0287(9) Uani 1 1 d . . . .
C44 C 0.5146(4) 0.4303(3) 0.05989(18) 0.0264(8) Uani 1 1 d . . . .
C45 C 0.5853(4) 0.5351(3) 0.08430(18) 0.0270(8) Uani 1 1 d . . . .
H45 H 0.548432 0.579564 0.101556 0.032 Uiso 1 1 calc R . . .
C46 C 0.7089(4) 0.5756(3) 0.08386(18) 0.0268(8) Uani 1 1 d . . . .
C47 C 0.5482(4) 0.1979(3) -0.0237(2) 0.0372(10) Uani 1 1 d . . . .
H47A H 0.605973 0.191864 0.008496 0.045 Uiso 1 1 calc R . . .
H47B H 0.592766 0.225414 -0.055620 0.045 Uiso 1 1 calc R . . .
C48 C 0.4457(5) 0.0945(3) -0.0575(2) 0.0468(12) Uani 1 1 d . . . .
H48A H 0.479911 0.048186 -0.081047 0.056 Uiso 1 1 calc R . . .
H48B H 0.389809 0.102012 -0.089934 0.056 Uiso 1 1 calc R . . .
C49 C 0.3736(5) 0.0460(4) -0.0115(3) 0.0566(14) Uani 1 1 d . . . .
H49A H 0.312555 -0.022508 -0.035851 0.085 Uiso 1 1 calc GR . . .
H49B H 0.332889 0.088142 0.008939 0.085 Uiso 1 1 calc GR . . .
H49C H 0.428792 0.041164 0.021991 0.085 Uiso 1 1 calc GR . . .
C50 C 0.7247(4) 0.7473(3) 0.1267(2) 0.0323(9) Uani 1 1 d . . . .
H50A H 0.687618 0.733549 0.164092 0.039 Uiso 1 1 calc R . . .
H50B H 0.660228 0.738199 0.091514 0.039 Uiso 1 1 calc R . . .
C51 C 0.8227(4) 0.8543(3) 0.1463(2) 0.0398(10) Uani 1 1 d . . . .
H51A H 0.787526 0.903156 0.164494 0.048 Uiso 1 1 calc R . . .
H51B H 0.887033 0.861266 0.180806 0.048 Uiso 1 1 calc R . . .
C52 C 0.8789(5) 0.8815(4) 0.0907(3) 0.0518(13) Uani 1 1 d . . . .
H52A H 0.815704 0.875011 0.056444 0.078 Uiso 1 1 calc GR . . .
H52B H 0.916843 0.835156 0.073633 0.078 Uiso 1 1 calc GR . . .
H52C H 0.940607 0.951955 0.105917 0.078 Uiso 1 1 calc GR . . .
C53 C 0.3813(4) 0.3889(3) 0.06424(19) 0.0290(9) Uani 1 1 d . . . .
H53A H 0.336935 0.321958 0.030568 0.035 Uiso 1 1 calc R . . .
H53B H 0.346150 0.436144 0.055745 0.035 Uiso 1 1 calc R . . .
C54 C 0.3645(3) 0.3763(3) 0.13053(19) 0.0274(8) Uani 1 1 d . . . .
C55 C 0.3455(4) 0.2842(3) 0.14189(19) 0.0295(9) Uani 1 1 d . . . .
H55 H 0.340981 0.228188 0.107420 0.035 Uiso 1 1 calc R . . .
C56 C 0.3330(4) 0.2719(3) 0.20269(19) 0.0298(9) Uani 1 1 d . . . .
C57 C 0.3409(3) 0.3529(3) 0.25410(19) 0.0262(8) Uani 1 1 d . . . .
C58 C 0.3606(3) 0.4455(3) 0.24289(19) 0.0273(8) Uani 1 1 d . . . .
H58 H 0.366827 0.501897 0.277610 0.033 Uiso 1 1 calc R . . .
C59 C 0.3712(4) 0.4573(3) 0.1820(2) 0.0286(9) Uani 1 1 d . . . .
C60 C 0.2773(4) 0.0917(3) 0.1624(2) 0.0365(10) Uani 1 1 d . . . .
H60A H 0.342970 0.099119 0.137406 0.044 Uiso 1 1 calc R . . .
H60B H 0.202945 0.081184 0.133407 0.044 Uiso 1 1 calc R . . .
C61 C 0.2539(5) 0.0020(3) 0.1878(3) 0.0503(13) Uani 1 1 d . . . .
H61A H 0.185917 -0.006340 0.211319 0.060 Uiso 1 1 calc R . . .
H61B H 0.327042 0.015225 0.218919 0.060 Uiso 1 1 calc R . . .
C62 C 0.2226(6) -0.0955(4) 0.1336(3) 0.0588(14) Uani 1 1 d . . . .
H62A H 0.151180 -0.108004 0.102314 0.088 Uiso 1 1 calc GR . . .
H62B H 0.204922 -0.152720 0.151493 0.088 Uiso 1 1 calc GR . . .
H62C H 0.291585 -0.088780 0.111826 0.088 Uiso 1 1 calc GR . . .
C63 C 0.3943(4) 0.6316(3) 0.2175(2) 0.0362(10) Uani 1 1 d . . . .
H63A H 0.468854 0.655778 0.250724 0.043 Uiso 1 1 calc R . . .
H63B H 0.323207 0.612874 0.238536 0.043 Uiso 1 1 calc R . . .
C64 C 0.3988(6) 0.7145(4) 0.1879(3) 0.0563(14) Uani 1 1 d . . . .
H64A H 0.470158 0.732352 0.166974 0.068 Uiso 1 1 calc R . . .
H64B H 0.324859 0.688775 0.154055 0.068 Uiso 1 1 calc R . . .
C65 C 0.4072(7) 0.8087(5) 0.2380(4) 0.082(2) Uani 1 1 d . . . .
H65A H 0.422436 0.864245 0.218678 0.123 Uiso 1 1 calc GR . . .
H65B H 0.473883 0.829045 0.274511 0.123 Uiso 1 1 calc GR . . .
H65C H 0.330554 0.794205 0.253520 0.123 Uiso 1 1 calc GR . . .

loop_
_atom_site_aniso_label
_atom_site_aniso_U_11
_atom_site_aniso_U_22
_atom_site_aniso_U_33
_atom_site_aniso_U_23
_atom_site_aniso_U_13
_atom_site_aniso_U_12
F1 0.144(4) 0.072(3) 0.080(3) 0.000(2) -0.031(3) 0.054(3)
F2 0.227(6) 0.080(3) 0.109(4) 0.059(3) 0.106(4) 0.083(3)
F3 0.072(3) 0.094(3) 0.142(4) 0.008(3) 0.021(3) 0.044(2)
F4 0.142(4) 0.096(3) 0.150(5) 0.012(3) 0.084(4) 0.050(3)
F5 0.061(3) 0.077(3) 0.345(10) -0.072(4) -0.064(4) 0.025(2)
F6 0.292(8) 0.087(3) 0.067(3) 0.021(2) 0.021(4) 0.102(4)
O11 0.249(8) 0.079(3) 0.035(2) 0.023(2) 0.015(3) 0.085(4)
O12 0.093(3) 0.063(2) 0.041(2) 0.0202(19) 0.015(2) 0.032(2)
O13 0.274(8) 0.077(3) 0.037(2) 0.023(2) 0.029(4) 0.076(4)
O14 0.094(3) 0.061(2) 0.039(2) 0.0198(18) 0.011(2) 0.029(2)
C66 0.049(3) 0.053(3) 0.031(3) 0.017(2) 0.011(2) 0.018(2)
C67 0.048(3) 0.062(3) 0.038(3) 0.019(2) 0.011(2) 0.026(3)
C68 0.045(3) 0.056(3) 0.027(2) 0.015(2) 0.006(2) 0.018(2)
C69 0.045(3) 0.059(3) 0.033(2) 0.014(2) 0.005(2) 0.018(2)
Ag1 0.162(3) 0.0766(11) 0.0319(7) 0.0127(6) -0.0019(9) 0.0682(15)
Ag2 0.0789(4) 0.0541(3) 0.0380(3) 0.0174(2) 0.0086(2) 0.0234(2)
Ag1A 0.0966(10) 0.0590(5) 0.0402(4) 0.0236(3) 0.0235(4) 0.0317(5)
Ag2A 0.0789(4) 0.0541(3) 0.0380(3) 0.0174(2) 0.0086(2) 0.0234(2)
O1 0.0400(17) 0.0350(16) 0.054(2) 0.0187(15) 0.0088(15) 0.0182(14)
O2 0.0345(16) 0.0308(15) 0.0338(16) 0.0043(12) -0.0039(12) 0.0141(13)
O3 0.0456(18) 0.0279(15) 0.0427(18) 0.0123(13) 0.0185(14) 0.0148(13)
O4 0.061(2) 0.0389(17) 0.0399(18) 0.0182(14) 0.0229(15) 0.0284(16)
O5 0.0559(19) 0.0316(16) 0.0283(15) 0.0052(12) 0.0041(14) 0.0254(14)
O6 0.0569(19) 0.0233(14) 0.0291(16) 0.0051(12) 0.0016(14) 0.0133(14)
O7 0.0397(16) 0.0253(15) 0.0424(18) 0.0013(13) 0.0038(13) 0.0152(13)
O8 0.0373(16) 0.0237(14) 0.0405(17) 0.0095(12) 0.0070(13) 0.0144(12)
O9 0.078(2) 0.0255(15) 0.0259(16) 0.0094(12) 0.0067(15) 0.0150(15)
O10 0.072(2) 0.0362(17) 0.0353(17) 0.0183(14) 0.0247(16) 0.0323(16)
C1 0.027(2) 0.032(2) 0.024(2) 0.0100(17) 0.0040(16) 0.0066(17)
C2 0.029(2) 0.032(2) 0.0200(19) 0.0102(16) 0.0057(16) 0.0087(17)
C3 0.035(2) 0.028(2) 0.026(2) 0.0103(17) 0.0075(17) 0.0095(17)
C4 0.033(2) 0.032(2) 0.029(2) 0.0142(17) 0.0109(17) 0.0147(18)
C5 0.028(2) 0.039(2) 0.024(2) 0.0174(17) 0.0095(16) 0.0143(18)
C6 0.032(2) 0.029(2) 0.0198(19) 0.0073(16) 0.0048(16) 0.0093(17)
C7 0.031(2) 0.031(2) 0.0223(19) 0.0107(16) 0.0077(16) 0.0143(17)
C8 0.067(3) 0.036(3) 0.054(3) 0.012(2) 0.015(3) 0.026(2)
C9 0.070(4) 0.045(3) 0.094(5) 0.028(3) 0.030(3) 0.031(3)
C10 0.074(4) 0.065(4) 0.120(6) 0.050(4) 0.026(4) 0.038(3)
C11 0.034(2) 0.029(2) 0.026(2) 0.0065(17) 0.0031(17) 0.0104(17)
C12 0.038(2) 0.040(2) 0.043(3) 0.016(2) 0.011(2) 0.021(2)
C13 0.068(3) 0.040(3) 0.065(4) 0.016(3) 0.024(3) 0.031(3)
C14 0.031(2) 0.043(2) 0.024(2) 0.0153(18) 0.0039(17) 0.0147(19)
C15 0.0250(19) 0.038(2) 0.023(2) 0.0143(17) -0.0002(16) 0.0129(17)
C16 0.028(2) 0.033(2) 0.030(2) 0.0134(18) 0.0021(17) 0.0097(17)
C17 0.028(2) 0.035(2) 0.027(2) 0.0099(17) 0.0034(16) 0.0125(17)
C18 0.0250(19) 0.032(2) 0.025(2) 0.0104(17) 0.0002(16) 0.0110(17)
C19 0.031(2) 0.031(2) 0.030(2) 0.0122(17) 0.0032(17) 0.0113(17)
C20 0.033(2) 0.039(2) 0.028(2) 0.0130(18) 0.0048(17) 0.0181(19)
C21 0.055(3) 0.030(2) 0.035(2) 0.0082(19) 0.008(2) 0.013(2)
C22 0.036(2) 0.036(2) 0.037(2) 0.0048(19) 0.0011(19) 0.0101(19)
C23 0.128(6) 0.038(3) 0.059(4) 0.004(3) 0.024(4) 0.033(3)
C24 0.057(3) 0.035(2) 0.043(3) 0.012(2) 0.015(2) 0.017(2)
C25 0.066(3) 0.039(3) 0.046(3) 0.008(2) 0.011(2) 0.024(2)
C26 0.069(4) 0.050(3) 0.064(4) -0.001(3) 0.015(3) 0.025(3)
C27 0.0246(19) 0.031(2) 0.028(2) 0.0103(17) 0.0028(16) 0.0102(17)
C28 0.0226(19) 0.028(2) 0.030(2) 0.0110(17) 0.0078(16) 0.0070(16)
C29 0.031(2) 0.029(2) 0.030(2) 0.0114(17) 0.0063(17) 0.0144(17)
C30 0.032(2) 0.028(2) 0.026(2) 0.0064(16) 0.0080(17) 0.0124(17)
C31 0.027(2) 0.028(2) 0.027(2) 0.0103(16) 0.0092(16) 0.0104(16)
C32 0.038(2) 0.027(2) 0.030(2) 0.0112(17) 0.0071(18) 0.0145(18)
C33 0.028(2) 0.025(2) 0.030(2) 0.0077(17) 0.0064(17) 0.0082(16)
C34 0.054(3) 0.034(2) 0.036(2) 0.008(2) 0.004(2) 0.023(2)
C35 0.072(3) 0.034(2) 0.038(3) 0.007(2) 0.013(2) 0.026(2)
C36 0.086(4) 0.039(3) 0.054(3) 0.015(2) 0.021(3) 0.031(3)
C37 0.076(4) 0.030(2) 0.040(3) 0.008(2) 0.007(2) 0.024(2)
C38 0.104(5) 0.033(3) 0.052(3) 0.003(2) 0.003(3) 0.026(3)
C39 0.095(6) 0.060(4) 0.082(5) -0.015(4) -0.004(4) 0.003(4)
C40 0.038(2) 0.034(2) 0.025(2) 0.0131(17) 0.0117(17) 0.0179(18)
C41 0.034(2) 0.031(2) 0.0183(18) 0.0109(16) 0.0058(16) 0.0163(17)
C42 0.040(2) 0.029(2) 0.024(2) 0.0075(16) 0.0070(17) 0.0201(18)
C43 0.040(2) 0.025(2) 0.0201(19) 0.0059(16) 0.0011(17) 0.0135(17)
C44 0.034(2) 0.030(2) 0.0175(18) 0.0094(16) 0.0042(16) 0.0149(17)
C45 0.038(2) 0.030(2) 0.0185(18) 0.0094(16) 0.0078(16) 0.0186(18)
C46 0.037(2) 0.026(2) 0.0196(19) 0.0091(16) 0.0036(16) 0.0145(17)
C47 0.044(3) 0.028(2) 0.039(2) 0.0048(18) 0.005(2) 0.0190(19)
C48 0.054(3) 0.033(2) 0.047(3) -0.001(2) -0.003(2) 0.022(2)
C49 0.049(3) 0.037(3) 0.074(4) 0.006(3) 0.008(3) 0.016(2)
C50 0.042(2) 0.028(2) 0.029(2) 0.0074(17) 0.0069(18) 0.0185(19)
C51 0.047(3) 0.028(2) 0.042(3) 0.0062(19) 0.004(2) 0.018(2)
C52 0.057(3) 0.033(3) 0.065(3) 0.018(2) 0.019(3) 0.016(2)
C53 0.034(2) 0.032(2) 0.022(2) 0.0100(16) 0.0038(16) 0.0135(18)
C54 0.0239(19) 0.032(2) 0.022(2) 0.0079(16) 0.0018(15) 0.0086(16)
C55 0.034(2) 0.027(2) 0.0207(19) 0.0032(16) 0.0020(16) 0.0085(17)
C56 0.030(2) 0.028(2) 0.026(2) 0.0101(17) 0.0014(16) 0.0066(17)
C57 0.0191(18) 0.031(2) 0.024(2) 0.0092(16) 0.0008(15) 0.0064(16)
C58 0.0255(19) 0.030(2) 0.023(2) 0.0050(16) 0.0034(16) 0.0104(16)
C59 0.031(2) 0.030(2) 0.029(2) 0.0125(17) 0.0093(17) 0.0143(17)
C60 0.044(2) 0.027(2) 0.033(2) 0.0073(18) 0.0049(19) 0.0097(19)
C61 0.072(4) 0.032(2) 0.045(3) 0.015(2) 0.013(3) 0.017(2)
C62 0.075(4) 0.038(3) 0.059(3) 0.014(2) 0.010(3) 0.020(3)
C63 0.043(2) 0.031(2) 0.040(2) 0.0119(19) 0.015(2) 0.0185(19)
C64 0.076(4) 0.047(3) 0.068(4) 0.030(3) 0.029(3) 0.038(3)
C65 0.095(5) 0.044(3) 0.110(6) 0.019(3) 0.000(4) 0.039(3)

loop_
_atom_type_symbol
_atom_type_description
_atom_type_scat_dispersion_real
_atom_type_scat_dispersion_imag
_atom_type_scat_source
C C 0.0033 0.0016 'International Tables Vol C Tables 4.2.6.8 and 6.1.1.4'
H H 0.0000 0.0000 'International Tables Vol C Tables 4.2.6.8 and 6.1.1.4'
Ag Ag -0.8971 1.1015 'International Tables Vol C Tables 4.2.6.8 and 6.1.1.4'
F F 0.0171 0.0103 'International Tables Vol C Tables 4.2.6.8 and 6.1.1.4'
O O 0.0106 0.0060 'International Tables Vol C Tables 4.2.6.8 and 6.1.1.4'

loop_
_geom_angle_atom_site_label_1
_geom_angle_atom_site_label_2
_geom_angle_atom_site_label_3
_geom_angle
C66 O11 Ag1 121.5(4)
C66 O11 Ag1A 124.8(4)
C66 O12 Ag2 125.1(3)
C66 O12 Ag2A 109.3(4)
C68 O13 Ag1 119.2(5)
C68 O13 Ag1A 125.7(4)
C68 O14 Ag2 124.3(4)
C68 O14 Ag2A 106.6(4)
O11 C66 O12 128.0(5)
O11 C66 C67 115.2(5)
O12 C66 C67 116.6(4)
F1 C67 F3 102.8(5)
F1 C67 C66 114.4(4)
F2 C67 F1 106.1(5)
F2 C67 F3 106.3(5)
F2 C67 C66 115.0(4)
F3 C67 C66 111.2(4)
O13 C68 O14 129.3(5)
O13 C68 C69 113.8(5)
O14 C68 C69 116.8(4)
F4 C69 C68 113.7(5)
F5 C69 F4 105.7(6)
F5 C69 F6 109.3(6)
F5 C69 C68 113.5(5)
F6 C69 F4 98.5(6)
F6 C69 C68 114.9(4)
O11 Ag1 O13 140.5(3)
O11 Ag1 Ag2 79.46(12)
O13 Ag1 Ag2 78.34(12)
O12 Ag2 Ag1 79.42(10)
O14 Ag2 O12 158.62(14)
O14 Ag2 Ag1 79.32(10)
O11 Ag1A Ag2A 82.9(2)
O13 Ag1A O11 152.1(3)
O13 Ag1A Ag2A 85.3(2)
O12 Ag2A O14 133.0(5)
O12 Ag2A Ag1A 92.4(3)
Ag1A Ag2A O14 89.0(3)
C4 O1 C8 117.5(4)
C7 O2 C11 117.4(3)
C17 O3 C21 117.9(3)
C20 O4 C24 117.7(3)
C30 O5 C34 116.1(3)
C33 O6 C37 117.9(3)
C43 O7 C47 117.7(3)
C46 O8 C50 117.7(3)
C56 O9 C60 117.6(3)
C59 O10 C63 118.4(3)
H1A C1 H1B 107.8
C2 C1 H1A 109.0
C2 C1 H1B 109.0
C2 C1 C57 113.1(3)
C57 C1 H1A 109.0
C57 C1 H1B 109.0
C3 C2 C1 120.7(4)
C7 C2 C1 120.9(4)
C7 C2 C3 118.4(4)
C2 C3 H3 119.1
C4 C3 C2 121.7(4)
C4 C3 H3 119.1
O1 C4 C3 123.6(4)
O1 C4 C5 116.2(4)
C3 C4 C5 120.2(4)
C4 C5 C6 118.0(4)
C4 C5 C14 122.4(4)
C6 C5 C14 119.5(4)
C5 C6 H6 119.3
C7 C6 C5 121.3(4)
C7 C6 H6 119.3
O2 C7 C2 115.9(3)
O2 C7 C6 123.8(4)
C6 C7 C2 120.4(4)
O1 C8 H8A 110.0
O1 C8 H8B 110.0
O1 C8 C9 108.7(5)
H8A C8 H8B 108.3
C9 C8 H8A 110.0
C9 C8 H8B 110.0
C8 C9 H9A 108.9
C8 C9 H9B 108.9
H9A C9 H9B 107.7
C10 C9 C8 113.4(5)
C10 C9 H9A 108.9
C10 C9 H9B 108.9
C9 C10 H10A 109.5
C9 C10 H10B 109.5
C9 C10 H10C 109.5
H10A C10 H10B 109.5
H10A C10 H10C 109.5
H10B C10 H10C 109.5
O2 C11 H11A 110.2
O2 C11 H11B 110.2
O2 C11 C12 107.4(3)
H11A C11 H11B 108.5
C12 C11 H11A 110.2
C12 C11 H11B 110.2
C11 C12 H12A 109.4
C11 C12 H12B 109.4
C11 C12 C13 111.0(4)
H12A C12 H12B 108.0
C13 C12 H12A 109.4
C13 C12 H12B 109.4
C12 C13 H13A 109.5
C12 C13 H13B 109.5
C12 C13 H13C 109.5
H13A C13 H13B 109.5
H13A C13 H13C 109.5
H13B C13 H13C 109.5
C5 C14 H14A 109.5
C5 C14 H14B 109.5
C5 C14 C15 110.5(3)
H14A C14 H14B 108.1
C15 C14 H14A 109.5
C15 C14 H14B 109.5
C16 C15 C14 119.1(4)
C16 C15 C20 118.3(4)
C20 C15 C14 122.5(4)
C15 C16 H16 119.2
C17 C16 C15 121.6(4)
C17 C16 H16 119.2
O3 C17 C16 124.2(4)
O3 C17 C18 115.5(4)
C16 C17 C18 120.2(4)
C17 C18 C27 120.4(4)
C19 C18 C17 118.2(4)
C19 C18 C27 121.4(4)
C18 C19 H19 119.1
C18 C19 C20 121.8(4)
C20 C19 H19 119.1
O4 C20 C15 116.7(4)
O4 C20 C19 123.4(4)
C19 C20 C15 119.9(4)
O3 C21 H21A 110.1
O3 C21 H21B 110.1
O3 C21 C22 108.2(4)
H21A C21 H21B 108.4
C22 C21 H21A 110.1
C22 C21 H21B 110.1
C21 C22 H22A 109.0
C21 C22 H22B 109.0
H22A C22 H22B 107.8
C23 C22 C21 113.0(4)
C23 C22 H22A 109.0
C23 C22 H22B 109.0
C22 C23 H23A 109.5
C22 C23 H23B 109.5
C22 C23 H23C 109.5
H23A C23 H23B 109.5
H23A C23 H23C 109.5
H23B C23 H23C 109.5
O4 C24 H24A 109.9
O4 C24 H24B 109.9
O4 C24 C25 108.9(4)
H24A C24 H24B 108.3
C25 C24 H24A 109.9
C25 C24 H24B 109.9
C24 C25 H25A 108.7
C24 C25 H25B 108.7
H25A C25 H25B 107.6
C26 C25 C24 114.2(4)
C26 C25 H25A 108.7
C26 C25 H25B 108.7
C25 C26 H26A 109.5
C25 C26 H26B 109.5
C25 C26 H26C 109.5
H26A C26 H26B 109.5
H26A C26 H26C 109.5
H26B C26 H26C 109.5
C18 C27 H27A 109.0
C18 C27 H27B 109.0
C18 C27 C28 112.9(3)
H27A C27 H27B 107.8
C28 C27 H27A 109.0
C28 C27 H27B 109.0
C29 C28 C27 120.4(4)
C29 C28 C33 118.7(4)
C33 C28 C27 120.9(4)
C28 C29 H29 119.5
C28 C29 C30 120.9(4)
C30 C29 H29 119.5
O5 C30 C29 123.0(4)
O5 C30 C31 116.6(4)
C31 C30 C29 120.4(4)
C30 C31 C32 118.4(4)
C30 C31 C40 121.3(4)
C32 C31 C40 120.3(4)
C31 C32 H32 119.4
C33 C32 C31 121.1(4)
C33 C32 H32 119.4
O6 C33 C28 115.6(4)
O6 C33 C32 123.9(4)
C32 C33 C28 120.5(4)
O5 C34 H34A 110.0
O5 C34 H34B 110.0
O5 C34 C35 108.3(4)
H34A C34 H34B 108.4
C35 C34 H34A 110.0
C35 C34 H34B 110.0
C34 C35 H35A 109.7
C34 C35 H35B 109.7
C34 C35 C36 109.7(4)
H35A C35 H35B 108.2
C36 C35 H35A 109.7
C36 C35 H35B 109.7
C35 C36 H36A 109.5
C35 C36 H36B 109.5
C35 C36 H36C 109.5
H36A C36 H36B 109.5
H36A C36 H36C 109.5
H36B C36 H36C 109.5
O6 C37 H37A 110.3
O6 C37 H37B 110.3
O6 C37 C38 107.2(4)
H37A C37 H37B 108.5
C38 C37 H37A 110.3
C38 C37 H37B 110.3
C37 C38 H38A 109.1
C37 C38 H38B 109.1
H38A C38 H38B 107.8
C39 C38 C37 112.6(6)
C39 C38 H38A 109.1
C39 C38 H38B 109.1
C38 C39 H39A 109.5
C38 C39 H39B 109.5
C38 C39 H39C 109.5
H39A C39 H39B 109.5
H39A C39 H39C 109.5
H39B C39 H39C 109.5
C31 C40 H40A 109.3
C31 C40 H40B 109.3
H40A C40 H40B 107.9
C41 C40 C31 111.7(3)
C41 C40 H40A 109.3
C41 C40 H40B 109.3
C42 C41 C40 121.2(3)
C42 C41 C46 117.9(4)
C46 C41 C40 120.9(3)
C41 C42 H42 119.2
C43 C42 C41 121.5(4)
C43 C42 H42 119.2
O7 C43 C42 123.5(4)
O7 C43 C44 116.1(4)
C42 C43 C44 120.4(4)
C43 C44 C53 122.3(4)
C45 C44 C43 118.2(4)
C45 C44 C53 119.4(3)
C44 C45 H45 119.4
C46 C45 C44 121.2(4)
C46 C45 H45 119.4
O8 C46 C41 116.1(3)
O8 C46 C45 123.3(3)
C45 C46 C41 120.6(4)
O7 C47 H47A 110.2
O7 C47 H47B 110.2
O7 C47 C48 107.7(4)
H47A C47 H47B 108.5
C48 C47 H47A 110.2
C48 C47 H47B 110.2
C47 C48 H48A 108.9
C47 C48 H48B 108.9
C47 C48 C49 113.5(4)
H48A C48 H48B 107.7
C49 C48 H48A 108.9
C49 C48 H48B 108.9
C48 C49 H49A 109.5
C48 C49 H49B 109.5
C48 C49 H49C 109.5
H49A C49 H49B 109.5
H49A C49 H49C 109.5
H49B C49 H49C 109.5
O8 C50 H50A 110.3
O8 C50 H50B 110.3
O8 C50 C51 107.0(3)
H50A C50 H50B 108.6
C51 C50 H50A 110.3
C51 C50 H50B 110.3
C50 C51 H51A 109.0
C50 C51 H51B 109.0
H51A C51 H51B 107.8
C52 C51 C50 112.9(4)
C52 C51 H51A 109.0
C52 C51 H51B 109.0
C51 C52 H52A 109.5
C51 C52 H52B 109.5
C51 C52 H52C 109.5
H52A C52 H52B 109.5
H52A C52 H52C 109.5
H52B C52 H52C 109.5
C44 C53 H53A 109.3
C44 C53 H53B 109.3
C44 C53 C54 111.5(3)
H53A C53 H53B 108.0
C54 C53 H53A 109.3
C54 C53 H53B 109.3
C55 C54 C53 120.6(4)
C55 C54 C59 118.1(4)
C59 C54 C53 121.2(4)
C54 C55 H55 119.3
C54 C55 C56 121.5(4)
C56 C55 H55 119.3
O9 C56 C55 123.4(4)
O9 C56 C57 116.2(3)
C57 C56 C55 120.4(4)
C56 C57 C1 121.2(4)
C56 C57 C58 118.2(4)
C58 C57 C1 120.5(4)
C57 C58 H58 119.3
C59 C58 C57 121.3(4)
C59 C58 H58 119.3
O10 C59 C54 115.5(3)
O10 C59 C58 124.1(4)
C58 C59 C54 120.4(4)
O9 C60 H60A 110.0
O9 C60 H60B 110.0
O9 C60 C61 108.4(4)
H60A C60 H60B 108.4
C61 C60 H60A 110.0
C61 C60 H60B 110.0
C60 C61 H61A 109.3
C60 C61 H61B 109.3
C60 C61 C62 111.5(4)
H61A C61 H61B 108.0
C62 C61 H61A 109.3
C62 C61 H61B 109.3
C61 C62 H62A 109.5
C61 C62 H62B 109.5
C61 C62 H62C 109.5
H62A C62 H62B 109.5
H62A C62 H62C 109.5
H62B C62 H62C 109.5
O10 C63 H63A 110.1
O10 C63 H63B 110.1
O10 C63 C64 108.0(4)
H63A C63 H63B 108.4
C64 C63 H63A 110.1
C64 C63 H63B 110.1
C63 C64 H64A 109.3
C63 C64 H64B 109.3
H64A C64 H64B 107.9
C65 C64 C63 111.7(5)
C65 C64 H64A 109.3
C65 C64 H64B 109.3
C64 C65 H65A 109.5
C64 C65 H65B 109.5
C64 C65 H65C 109.5
H65A C65 H65B 109.5
H65A C65 H65C 109.5
H65B C65 H65C 109.5

loop_
_geom_bond_atom_site_label_1
_geom_bond_atom_site_label_2
_geom_bond_distance
F1 C67 1.317(6)
F2 C67 1.284(6)
F3 C67 1.323(6)
F4 C69 1.301(7)
F5 C69 1.233(6)
F6 C69 1.285(7)
O11 C66 1.205(6)
O11 Ag1 2.252(5)
O11 Ag1A 2.224(5)
O12 C66 1.228(6)
O12 Ag2 2.220(4)
O12 Ag2A 2.302(10)
O13 C68 1.210(7)
O13 Ag1 2.274(6)
O13 Ag1A 2.165(5)
O14 C68 1.213(6)
O14 Ag2 2.203(4)
O14 Ag2A 2.436(10)
C66 C67 1.520(7)
C68 C69 1.520(7)
Ag1 Ag2 2.9497(13)
Ag1A Ag2A 2.337(8)
O1 C4 1.379(5)
O1 C8 1.422(6)
O2 C7 1.376(5)
O2 C11 1.427(5)
O3 C17 1.377(5)
O3 C21 1.418(5)
O4 C20 1.381(5)
O4 C24 1.425(5)
O5 C30 1.383(5)
O5 C34 1.426(5)
O6 C33 1.382(5)
O6 C37 1.412(5)
O7 C43 1.380(5)
O7 C47 1.430(5)
O8 C46 1.381(5)
O8 C50 1.434(5)
O9 C56 1.384(5)
O9 C60 1.416(5)
O10 C59 1.379(5)
O10 C63 1.418(5)
C1 H1A 0.9900
C1 H1B 0.9900
C1 C2 1.515(5)
C1 C57 1.518(5)
C2 C3 1.396(6)
C2 C7 1.392(6)
C3 H3 0.9500
C3 C4 1.384(6)
C4 C5 1.400(6)
C5 C6 1.406(6)
C5 C14 1.510(6)
C6 H6 0.9500
C6 C7 1.388(6)
C8 H8A 0.9900
C8 H8B 0.9900
C8 C9 1.520(8)
C9 H9A 0.9900
C9 H9B 0.9900
C9 C10 1.483(10)
C10 H10A 0.9800
C10 H10B 0.9800
C10 H10C 0.9800
C11 H11A 0.9900
C11 H11B 0.9900
C11 C12 1.509(6)
C12 H12A 0.9900
C12 H12B 0.9900
C12 C13 1.521(7)
C13 H13A 0.9800
C13 H13B 0.9800
C13 H13C 0.9800
C14 H14A 0.9900
C14 H14B 0.9900
C14 C15 1.515(6)
C15 C16 1.393(6)
C15 C20 1.395(6)
C16 H16 0.9500
C16 C17 1.381(6)
C17 C18 1.398(6)
C18 C19 1.388(6)
C18 C27 1.512(6)
C19 H19 0.9500
C19 C20 1.390(6)
C21 H21A 0.9900
C21 H21B 0.9900
C21 C22 1.507(6)
C22 H22A 0.9900
C22 H22B 0.9900
C22 C23 1.505(7)
C23 H23A 0.9800
C23 H23B 0.9800
C23 H23C 0.9800
C24 H24A 0.9900
C24 H24B 0.9900
C24 C25 1.513(7)
C25 H25A 0.9900
C25 H25B 0.9900
C25 C26 1.494(8)
C26 H26A 0.9800
C26 H26B 0.9800
C26 H26C 0.9800
C27 H27A 0.9900
C27 H27B 0.9900
C27 C28 1.519(5)
C28 C29 1.387(6)
C28 C33 1.389(6)
C29 H29 0.9500
C29 C30 1.394(6)
C30 C31 1.390(6)
C31 C32 1.393(6)
C31 C40 1.515(6)
C32 H32 0.9500
C32 C33 1.386(6)
C34 H34A 0.9900
C34 H34B 0.9900
C34 C35 1.511(6)
C35 H35A 0.9900
C35 H35B 0.9900
C35 C36 1.526(7)
C36 H36A 0.9800
C36 H36B 0.9800
C36 H36C 0.9800
C37 H37A 0.9900
C37 H37B 0.9900
C37 C38 1.513(7)
C38 H38A 0.9900
C38 H38B 0.9900
C38 C39 1.506(10)
C39 H39A 0.9800
C39 H39B 0.9800
C39 H39C 0.9800
C40 H40A 0.9900
C40 H40B 0.9900
C40 C41 1.514(6)
C41 C42 1.394(6)
C41 C46 1.398(6)
C42 H42 0.9500
C42 C43 1.388(6)
C43 C44 1.397(6)
C44 C45 1.394(6)
C44 C53 1.518(6)
C45 H45 0.9500
C45 C46 1.390(6)
C47 H47A 0.9900
C47 H47B 0.9900
C47 C48 1.512(6)
C48 H48A 0.9900
C48 H48B 0.9900
C48 C49 1.523(8)
C49 H49A 0.9800
C49 H49B 0.9800
C49 H49C 0.9800
C50 H50A 0.9900
C50 H50B 0.9900
C50 C51 1.507(6)
C51 H51A 0.9900
C51 H51B 0.9900
C51 C52 1.504(7)
C52 H52A 0.9800
C52 H52B 0.9800
C52 H52C 0.9800
C53 H53A 0.9900
C53 H53B 0.9900
C53 C54 1.519(5)
C54 C55 1.386(6)
C54 C59 1.395(6)
C55 H55 0.9500
C55 C56 1.392(6)
C56 C57 1.389(6)
C57 C58 1.391(6)
C58 H58 0.9500
C58 C59 1.387(6)
C60 H60A 0.9900
C60 H60B 0.9900
C60 C61 1.506(6)
C61 H61A 0.9900
C61 H61B 0.9900
C61 C62 1.512(7)
C62 H62A 0.9800
C62 H62B 0.9800
C62 H62C 0.9800
C63 H63A 0.9900
C63 H63B 0.9900
C63 C64 1.509(6)
C64 H64A 0.9900
C64 H64B 0.9900
C64 C65 1.505(8)
C65 H65A 0.9800
C65 H65B 0.9800
C65 H65C 0.9800
